data_4102150
loop_
_publ_author_name
'T. David Harris'
'Miriam V. Bennett'
'Rodolphe Cl\'erac'
'Jeffrey R. Long'

_publ_section_title
;
 [ReCl4(CN)2]2-: A High Magnetic Anisotropy Building Unit Giving Rise to
 the Single-Chain Magnets (DMF)4MReCl4(CN)2 (M = Mn, Fe, Co, Ni)
;
_journal_name_full 'Journal of the American Chemical Society'
_journal_page_first 3980
_journal_page_last 3988
_journal_paper_doi 10.1021/ja910963x
_journal_volume 132
_journal_year 2010
_chemical_formula_moiety 'C14 H28 Cl4 Fe N6 O4 Re'
_chemical_formula_sum 'C14 H28 Cl4 Fe N6 O4 Re'
_chemical_formula_weight 728.27
_chemical_name_systematic
; 
 ? 
;
_space_group_IT_number 2
_symmetry_cell_setting triclinic
_symmetry_space_group_name_Hall '-P 1'
_symmetry_space_group_name_H-M 'P -1'
_atom_sites_solution_hydrogens geom
_atom_sites_solution_primary direct
_atom_sites_solution_secondary difmap
_audit_creation_method SHELXL-97
_cell_angle_alpha 68.131(4)
_cell_angle_beta 78.315(4)
_cell_angle_gamma 69.294(4)
_cell_formula_units_Z 2
_cell_length_a 9.8745(7)
_cell_length_b 10.5846(7)
_cell_length_c 13.9378(10)
_cell_measurement_reflns_used 4264
_cell_measurement_temperature 100(2)
_cell_measurement_theta_max 135.414
_cell_measurement_theta_min 9.681
_cell_volume 1260.37(16)
_computing_cell_refinement 'Bruker SAINT v7.07b'
_computing_data_collection 'Bruker SMART v5.054d'
_computing_data_reduction 'Bruker SAINT v7.07b'
_computing_structure_refinement 'SHELXL-97 (Sheldrick, 1997)'
_computing_structure_solution 'SHELXS-97 (Sheldrick, 1990)'
_diffrn_ambient_temperature 100(2)
_diffrn_measured_fraction_theta_full 1.000
_diffrn_measured_fraction_theta_max 0.926
_diffrn_measurement_device_type 'Bruker SMART CCD'
_diffrn_measurement_method \w/2\q-scans
_diffrn_radiation_monochromator graphite
_diffrn_radiation_source 'fine-focus sealed tube'
_diffrn_radiation_type CuK\a
_diffrn_radiation_wavelength 1.54178
_diffrn_reflns_av_R_equivalents 0.0195
_diffrn_reflns_av_sigmaI/netI 0.0222
_diffrn_reflns_limit_h_max 11
_diffrn_reflns_limit_h_min -11
_diffrn_reflns_limit_k_max 12
_diffrn_reflns_limit_k_min -12
_diffrn_reflns_limit_l_max 16
_diffrn_reflns_limit_l_min -13
_diffrn_reflns_number 11123
_diffrn_reflns_theta_full 25.00
_diffrn_reflns_theta_max 68.13
_diffrn_reflns_theta_min 3.43
_exptl_absorpt_coefficient_mu 18.041
_exptl_absorpt_correction_T_max 1.0
_exptl_absorpt_correction_T_min 0.882586
_exptl_absorpt_correction_type empirical
_exptl_absorpt_process_details 'Blessing, 1995'
_exptl_crystal_colour blue
_exptl_crystal_density_diffrn 1.919
_exptl_crystal_density_method 'not measured'
_exptl_crystal_description block
_exptl_crystal_F_000 710
_exptl_crystal_size_max 0.05
_exptl_crystal_size_mid 0.05
_exptl_crystal_size_min 0.04
_refine_diff_density_max 0.933
_refine_diff_density_min -0.734
_refine_diff_density_rms 0.132
_refine_ls_extinction_method none
_refine_ls_goodness_of_fit_ref 1.927
_refine_ls_hydrogen_treatment constr
_refine_ls_matrix_type full
_refine_ls_number_parameters 272
_refine_ls_number_reflns 4264
_refine_ls_number_restraints 0
_refine_ls_restrained_S_all 1.927
_refine_ls_R_factor_all 0.0377
_refine_ls_R_factor_gt 0.0306
_refine_ls_shift/su_max 0.000
_refine_ls_shift/su_mean 0.000
_refine_ls_structure_factor_coef Fsqd
_refine_ls_weighting_details 'calc w=1/[\s^2^(Fo^2^)+(0.0341P)^2^+0.0000P] where P=(Fo^2^+2Fc^2^)/3'
_refine_ls_weighting_scheme calc
_refine_ls_wR_factor_gt 0.0958
_refine_ls_wR_factor_ref 0.1026
_reflns_number_gt 3600
_reflns_number_total 4264
_reflns_threshold_expression >2sigma(I)
_cod_data_source_file ja910963x_si_004.cif
_cod_data_source_block tdh112a_FeRe
_cod_original_cell_volume 1260.38(15)
_cod_database_code 4102150

loop_
_symmetry_equiv_pos_as_xyz
'x, y, z'
'-x, -y, -z'

loop_
_atom_site_label
_atom_site_type_symbol
_atom_site_fract_x
_atom_site_fract_y
_atom_site_fract_z
_atom_site_U_iso_or_equiv
_atom_site_adp_type
_atom_site_occupancy
_atom_site_symmetry_multiplicity
_atom_site_calc_flag
_atom_site_refinement_flags
_atom_site_disorder_assembly
_atom_site_disorder_group
Re1 Re 0.5000 0.5000 0.5000 0.01725(13) Uani 1 2 d S . .
Re2 Re 0.0000 0.0000 0.0000 0.01918(13) Uani 1 2 d S . .
Fe1 Fe 0.5000 0.0000 0.5000 0.0161(3) Uani 1 2 d S . .
Fe2 Fe 0.0000 0.5000 0.0000 0.0147(3) Uani 1 2 d S . .
Cl1 Cl 0.65326(15) 0.50726(15) 0.34709(11) 0.0278(3) Uani 1 1 d . . .
Cl2 Cl 0.30951(14) 0.66505(14) 0.40033(11) 0.0247(3) Uani 1 1 d . . .
Cl3 Cl 0.14180(15) -0.15728(15) 0.13660(12) 0.0279(3) Uani 1 1 d . . .
Cl4 Cl -0.20767(16) 0.01783(16) 0.11610(13) 0.0331(4) Uani 1 1 d . . .
O1 O 0.7109(4) 0.0048(4) 0.4328(3) 0.0236(9) Uani 1 1 d . . .
O2 O 0.4283(4) 0.0499(4) 0.3515(3) 0.0245(9) Uani 1 1 d . . .
O3 O -0.2253(4) 0.5283(4) 0.0514(3) 0.0247(9) Uani 1 1 d . . .
O4 O 0.0506(4) 0.4593(4) 0.1527(3) 0.0218(8) Uani 1 1 d . . .
C1 C 0.4521(5) 0.3259(5) 0.4888(4) 0.0142(10) Uiso 1 1 d . . .
C2 C 0.7749(6) 0.0871(6) 0.4331(5) 0.0260(13) Uani 1 1 d . . .
C3 C 0.9703(7) 0.1924(7) 0.3847(6) 0.0399(17) Uani 1 1 d . . .
H3A H 0.9095 0.2466 0.4300 0.060 Uiso 1 1 calc R . .
H3B H 0.9790 0.2583 0.3140 0.060 Uiso 1 1 calc R . .
H3C H 1.0670 0.1415 0.4104 0.060 Uiso 1 1 calc R . .
C4 C 0.9794(7) -0.0011(7) 0.3222(5) 0.0345(15) Uani 1 1 d . . .
H4A H 0.9238 -0.0643 0.3276 0.052 Uiso 1 1 calc R . .
H4B H 1.0756 -0.0588 0.3471 0.052 Uiso 1 1 calc R . .
H4C H 0.9903 0.0584 0.2496 0.052 Uiso 1 1 calc R . .
C5 C 0.4863(6) -0.0322(6) 0.2990(4) 0.0199(12) Uani 1 1 d . . .
C6 C 0.5057(7) -0.1095(7) 0.1528(5) 0.0299(14) Uani 1 1 d . . .
H6A H 0.5866 -0.1864 0.1898 0.045 Uiso 1 1 calc R . .
H6B H 0.5421 -0.0602 0.0830 0.045 Uiso 1 1 calc R . .
H6C H 0.4334 -0.1501 0.1477 0.045 Uiso 1 1 calc R . .
C7 C 0.0269(5) 0.1772(5) 0.0201(4) 0.0164(11) Uani 1 1 d . . .
C10 C -0.0182(6) 0.5440(6) 0.2024(4) 0.0219(12) Uani 1 1 d . . .
C11 C -0.5254(7) 0.5826(7) 0.1089(6) 0.0397(17) Uani 1 1 d . . .
H11A H -0.4813 0.6561 0.0630 0.060 Uiso 1 1 calc R . .
H11B H -0.5688 0.6046 0.1728 0.060 Uiso 1 1 calc R . .
H11C H -0.6008 0.5806 0.0739 0.060 Uiso 1 1 calc R . .
C12 C 0.3187(7) 0.1114(7) 0.1663(5) 0.0325(15) Uani 1 1 d . . .
H12A H 0.2837 0.1708 0.2114 0.049 Uiso 1 1 calc R . .
H12B H 0.2406 0.0778 0.1614 0.049 Uiso 1 1 calc R . .
H12C H 0.3491 0.1680 0.0970 0.049 Uiso 1 1 calc R . .
C13 C -0.0597(7) 0.6327(7) 0.3453(5) 0.0286(14) Uani 1 1 d . . .
H13A H -0.1448 0.6988 0.3076 0.043 Uiso 1 1 calc R . .
H13B H 0.0004 0.6867 0.3493 0.043 Uiso 1 1 calc R . .
H13C H -0.0916 0.5801 0.4155 0.043 Uiso 1 1 calc R . .
C14 C 0.1574(6) 0.4246(6) 0.3364(5) 0.0248(13) Uani 1 1 d . . .
H14A H 0.2050 0.3648 0.2924 0.037 Uiso 1 1 calc R . .
H14B H 0.1322 0.3646 0.4060 0.037 Uiso 1 1 calc R . .
H14C H 0.2234 0.4724 0.3410 0.037 Uiso 1 1 calc R . .
C15 C -0.2761(6) 0.4301(7) 0.1036(5) 0.0272(13) Uani 1 1 d . . .
C16 C -0.4624(7) 0.3203(7) 0.2009(6) 0.0408(17) Uani 1 1 d . . .
H16A H -0.3791 0.2331 0.2125 0.061 Uiso 1 1 calc R . .
H16B H -0.5352 0.3117 0.1673 0.061 Uiso 1 1 calc R . .
H16C H -0.5051 0.3339 0.2676 0.061 Uiso 1 1 calc R . .
N1 N 0.4397(5) 0.2251(5) 0.4835(4) 0.0225(10) Uani 1 1 d . . .
N2 N 0.9037(5) 0.0894(5) 0.3844(4) 0.0225(10) Uani 1 1 d . . .
N3 N 0.4394(5) -0.0086(5) 0.2089(4) 0.0278(12) Uani 1 1 d . . .
N4 N 0.0353(5) 0.2780(5) 0.0281(4) 0.0197(10) Uani 1 1 d . . .
N5 N 0.0242(5) 0.5328(5) 0.2912(4) 0.0205(10) Uani 1 1 d . . .
N6 N -0.4140(5) 0.4432(5) 0.1343(4) 0.0248(11) Uani 1 1 d . . .

loop_
_atom_site_aniso_label
_atom_site_aniso_U_11
_atom_site_aniso_U_22
_atom_site_aniso_U_33
_atom_site_aniso_U_23
_atom_site_aniso_U_13
_atom_site_aniso_U_12
Re1 0.0198(2) 0.01353(19) 0.0226(2) -0.00804(15) -0.00215(14) -0.00753(14)
Re2 0.0187(2) 0.0145(2) 0.0288(2) -0.01120(16) 0.00246(15) -0.00837(14)
Fe1 0.0185(6) 0.0125(6) 0.0198(7) -0.0045(5) -0.0043(5) -0.0069(5)
Fe2 0.0184(6) 0.0103(6) 0.0168(7) -0.0034(5) -0.0061(5) -0.0047(5)
Cl1 0.0268(7) 0.0282(7) 0.0345(8) -0.0156(6) 0.0031(6) -0.0129(6)
Cl2 0.0235(7) 0.0201(7) 0.0319(8) -0.0076(6) -0.0141(6) -0.0029(5)
Cl3 0.0273(7) 0.0197(7) 0.0377(9) -0.0085(6) -0.0089(6) -0.0059(5)
Cl4 0.0272(7) 0.0330(8) 0.0443(9) -0.0202(7) 0.0102(6) -0.0146(6)
O1 0.024(2) 0.026(2) 0.029(2) -0.0128(18) -0.0024(17) -0.0124(17)
O2 0.030(2) 0.020(2) 0.026(2) -0.0073(18) -0.0028(18) -0.0105(17)
O3 0.020(2) 0.020(2) 0.035(2) -0.0109(18) 0.0006(17) -0.0084(16)
O4 0.027(2) 0.020(2) 0.022(2) -0.0078(17) -0.0069(17) -0.0078(16)
C2 0.024(3) 0.015(3) 0.036(4) -0.006(3) 0.001(3) -0.007(2)
C3 0.023(3) 0.022(3) 0.074(5) -0.016(3) 0.006(3) -0.011(3)
C4 0.034(4) 0.034(4) 0.041(4) -0.016(3) -0.002(3) -0.014(3)
C5 0.031(3) 0.025(3) 0.008(3) 0.000(2) -0.013(2) -0.014(2)
C6 0.041(4) 0.043(4) 0.017(3) -0.010(3) -0.011(3) -0.021(3)
C7 0.016(3) 0.010(3) 0.021(3) -0.003(2) -0.004(2) -0.003(2)
C10 0.025(3) 0.015(3) 0.029(3) -0.008(2) 0.006(2) -0.013(2)
C11 0.021(3) 0.042(4) 0.055(5) -0.021(4) 0.001(3) -0.004(3)
C12 0.032(3) 0.026(3) 0.036(4) -0.005(3) -0.017(3) -0.002(3)
C13 0.032(3) 0.040(4) 0.029(4) -0.022(3) 0.001(3) -0.019(3)
C14 0.027(3) 0.025(3) 0.021(3) 0.001(2) -0.023(2) -0.003(2)
C15 0.026(3) 0.029(3) 0.035(4) -0.017(3) 0.006(3) -0.017(3)
C16 0.039(4) 0.039(4) 0.054(5) -0.026(4) 0.019(3) -0.026(3)
N1 0.023(2) 0.024(3) 0.027(3) -0.014(2) 0.004(2) -0.013(2)
N2 0.024(2) 0.025(3) 0.022(3) -0.006(2) -0.006(2) -0.011(2)
N3 0.028(3) 0.021(3) 0.039(3) -0.012(2) 0.004(2) -0.014(2)
N4 0.018(2) 0.023(3) 0.021(3) -0.008(2) -0.0062(19) -0.0076(19)
N5 0.018(2) 0.021(2) 0.027(3) -0.012(2) 0.000(2) -0.0075(19)
N6 0.025(3) 0.026(3) 0.032(3) -0.018(2) 0.003(2) -0.011(2)

loop_
_atom_type_symbol
_atom_type_description
_atom_type_scat_dispersion_real
_atom_type_scat_dispersion_imag
_atom_type_scat_source
C C 0.0181 0.0091 'International Tables Vol C Tables 4.2.6.8 and 6.1.1.4'
H H 0.0000 0.0000 'International Tables Vol C Tables 4.2.6.8 and 6.1.1.4'
N N 0.0311 0.0180 'International Tables Vol C Tables 4.2.6.8 and 6.1.1.4'
O O 0.0492 0.0322 'International Tables Vol C Tables 4.2.6.8 and 6.1.1.4'
Cl Cl 0.3639 0.7018 'International Tables Vol C Tables 4.2.6.8 and 6.1.1.4'
Fe Fe -1.1336 3.1974 'International Tables Vol C Tables 4.2.6.8 and 6.1.1.4'
Re Re -5.2083 5.8923 'International Tables Vol C Tables 4.2.6.8 and 6.1.1.4'

loop_
_geom_angle_atom_site_label_1
_geom_angle_atom_site_label_2
_geom_angle_atom_site_label_3
_geom_angle
_geom_angle_site_symmetry_1
_geom_angle_site_symmetry_3
_geom_angle_publ_flag
C1 Re1 C1 180.000(1) . 2_666 ?
C1 Re1 Cl2 88.43(14) . 2_666 ?
C1 Re1 Cl2 91.57(14) 2_666 2_666 ?
C1 Re1 Cl2 91.57(14) . . ?
C1 Re1 Cl2 88.43(14) 2_666 . ?
Cl2 Re1 Cl2 180.0 2_666 . ?
C1 Re1 Cl1 88.96(13) . . ?
C1 Re1 Cl1 91.04(14) 2_666 . ?
Cl2 Re1 Cl1 90.96(5) 2_666 . ?
Cl2 Re1 Cl1 89.04(5) . . ?
C1 Re1 Cl1 91.04(13) . 2_666 ?
C1 Re1 Cl1 88.96(14) 2_666 2_666 ?
Cl2 Re1 Cl1 89.04(5) 2_666 2_666 ?
Cl2 Re1 Cl1 90.96(5) . 2_666 ?
Cl1 Re1 Cl1 180.000(1) . 2_666 ?
C7 Re2 C7 180.0(3) 2 . ?
C7 Re2 Cl3 88.76(15) 2 . ?
C7 Re2 Cl3 91.24(15) . . ?
C7 Re2 Cl3 91.24(15) 2 2 ?
C7 Re2 Cl3 88.76(15) . 2 ?
Cl3 Re2 Cl3 180.00(8) . 2 ?
C7 Re2 Cl4 90.50(14) 2 . ?
C7 Re2 Cl4 89.50(14) . . ?
Cl3 Re2 Cl4 90.06(6) . . ?
Cl3 Re2 Cl4 89.94(6) 2 . ?
C7 Re2 Cl4 89.50(14) 2 2 ?
C7 Re2 Cl4 90.50(14) . 2 ?
Cl3 Re2 Cl4 89.94(6) . 2 ?
Cl3 Re2 Cl4 90.06(6) 2 2 ?
Cl4 Re2 Cl4 180.0 . 2 ?
O1 Fe1 O1 180.0(3) 2_656 . ?
O1 Fe1 O2 91.19(15) 2_656 2_656 ?
O1 Fe1 O2 88.81(15) . 2_656 ?
O1 Fe1 O2 88.81(15) 2_656 . ?
O1 Fe1 O2 91.19(15) . . ?
O2 Fe1 O2 180.0 2_656 . ?
O1 Fe1 N1 90.24(16) 2_656 . ?
O1 Fe1 N1 89.76(16) . . ?
O2 Fe1 N1 88.14(16) 2_656 . ?
O2 Fe1 N1 91.86(16) . . ?
O1 Fe1 N1 89.76(16) 2_656 2_656 ?
O1 Fe1 N1 90.24(16) . 2_656 ?
O2 Fe1 N1 91.86(16) 2_656 2_656 ?
O2 Fe1 N1 88.14(16) . 2_656 ?
N1 Fe1 N1 180.0 . 2_656 ?
O4 Fe2 O4 180.0 2_565 . ?
O4 Fe2 N4 87.70(16) 2_565 . ?
O4 Fe2 N4 92.30(16) . . ?
O4 Fe2 N4 92.30(16) 2_565 2_565 ?
O4 Fe2 N4 87.70(16) . 2_565 ?
N4 Fe2 N4 180.0 . 2_565 ?
O4 Fe2 O3 88.91(15) 2_565 . ?
O4 Fe2 O3 91.09(15) . . ?
N4 Fe2 O3 90.27(15) . . ?
N4 Fe2 O3 89.73(15) 2_565 . ?
O4 Fe2 O3 91.09(15) 2_565 2_565 ?
O4 Fe2 O3 88.91(15) . 2_565 ?
N4 Fe2 O3 89.73(15) . 2_565 ?
N4 Fe2 O3 90.27(15) 2_565 2_565 ?
O3 Fe2 O3 180.000(1) . 2_565 ?
C2 O1 Fe1 127.1(4) . . ?
C5 O2 Fe1 120.6(4) . . ?
C15 O3 Fe2 124.4(4) . . ?
C10 O4 Fe2 121.0(4) . . ?
N1 C1 Re1 173.7(4) . . ?
O1 C2 N2 123.7(5) . . ?
O2 C5 N3 122.3(5) . . ?
N4 C7 Re2 176.4(4) . . ?
O4 C10 N5 122.3(5) . . ?
O3 C15 N6 126.1(6) . . ?
C1 N1 Fe1 156.7(4) . . ?
C2 N2 C4 121.8(5) . . ?
C2 N2 C3 120.9(5) . . ?
C4 N2 C3 117.1(5) . . ?
C5 N3 C12 122.1(5) . . ?
C5 N3 C6 120.4(5) . . ?
C12 N3 C6 117.4(5) . . ?
C7 N4 Fe2 159.6(4) . . ?
C10 N5 C13 119.8(5) . . ?
C10 N5 C14 122.9(5) . . ?
C13 N5 C14 117.3(5) . . ?
C15 N6 C11 121.5(5) . . ?
C15 N6 C16 121.7(5) . . ?
C11 N6 C16 116.6(5) . . ?

loop_
_geom_bond_atom_site_label_1
_geom_bond_atom_site_label_2
_geom_bond_distance
_geom_bond_site_symmetry_2
_geom_bond_publ_flag
Re1 C1 2.122(5) . ?
Re1 C1 2.122(5) 2_666 ?
Re1 Cl2 2.3338(13) 2_666 ?
Re1 Cl2 2.3338(13) . ?
Re1 Cl1 2.3435(14) . ?
Re1 Cl1 2.3435(14) 2_666 ?
Re2 C7 2.107(5) 2 ?
Re2 C7 2.107(5) . ?
Re2 Cl3 2.3295(15) . ?
Re2 Cl3 2.3295(15) 2 ?
Re2 Cl4 2.3386(14) . ?
Re2 Cl4 2.3386(14) 2 ?
Fe1 O1 2.113(4) 2_656 ?
Fe1 O1 2.113(4) . ?
Fe1 O2 2.140(4) 2_656 ?
Fe1 O2 2.140(4) . ?
Fe1 N1 2.175(5) . ?
Fe1 N1 2.175(5) 2_656 ?
Fe2 O4 2.136(4) 2_565 ?
Fe2 O4 2.136(4) . ?
Fe2 N4 2.142(5) . ?
Fe2 N4 2.142(5) 2_565 ?
Fe2 O3 2.144(4) . ?
Fe2 O3 2.144(4) 2_565 ?
O1 C2 1.247(7) . ?
O2 C5 1.254(7) . ?
O3 C15 1.232(7) . ?
O4 C10 1.260(7) . ?
C1 N1 1.146(7) . ?
C2 N2 1.318(7) . ?
C3 N2 1.461(7) . ?
C4 N2 1.441(8) . ?
C5 N3 1.332(7) . ?
C6 N3 1.449(8) . ?
C7 N4 1.146(7) . ?
C10 N5 1.337(8) . ?
C11 N6 1.460(8) . ?
C12 N3 1.428(8) . ?
C13 N5 1.447(7) . ?
C14 N5 1.473(7) . ?
C15 N6 1.316(7) . ?
C16 N6 1.464(8) . ?
